data_4134571
loop_
_publ_author_name
'Liu, Chun-Yu'
'Chen, Xu-Ran'
'Chen, Hui-Xian'
'Niu, Zheng'
'Hirao, Hajime'
'Braunstein, Pierre'
'Lang, Jian-Ping'

_publ_section_title
;
 Ultrafast Luminescent Light-Up Guest Detection Based on the Lock of the
 Host Molecular Vibration.
;
_journal_name_full 'Journal of the American Chemical Society'
_journal_paper_doi 10.1021/jacs.0c00368
_journal_year 2020
_chemical_formula_moiety 'C31.33 H28 Cu4 I4 N6 O0.67 P2'
_chemical_formula_sum 'C31.33 H28 Cu4 I4 N6 O0.67 P2'
_chemical_formula_weight 1322.96
_space_group_crystal_system trigonal
_space_group_IT_number 148
_space_group_name_Hall '-R 3'
_space_group_name_H-M_alt 'R -3 :H'
_atom_sites_solution_hydrogens geom
_audit_creation_method SHELXL-2014/7
_cell_angle_alpha 90
_cell_angle_beta 90
_cell_angle_gamma 120
_cell_formula_units_Z 9
_cell_length_a 30.0438(12)
_cell_length_b 30.0438(12)
_cell_length_c 11.4013(5)
_cell_measurement_reflns_used 9991
_cell_measurement_temperature 120(2)
_cell_measurement_theta_max 26.64
_cell_measurement_theta_min 2.35
_cell_volume 8912.4(6)
_computing_structure_refinement 'SHELXL-2014/7 (Sheldrick, 2014)'
_diffrn_ambient_temperature 120(2)
_diffrn_measured_fraction_theta_full 0.999
_diffrn_measured_fraction_theta_max 0.999
_diffrn_measurement_device_type 'Bruker APEX-II CCD'
_diffrn_measurement_method '\f and \w scans'
_diffrn_radiation_type MoK\a
_diffrn_radiation_wavelength 0.71073
_diffrn_reflns_av_R_equivalents 0.1185
_diffrn_reflns_av_unetI/netI 0.0479
_diffrn_reflns_Laue_measured_fraction_full 0.999
_diffrn_reflns_Laue_measured_fraction_max 0.999
_diffrn_reflns_limit_h_max 38
_diffrn_reflns_limit_h_min -38
_diffrn_reflns_limit_k_max 38
_diffrn_reflns_limit_k_min -39
_diffrn_reflns_limit_l_max 14
_diffrn_reflns_limit_l_min -14
_diffrn_reflns_number 65236
_diffrn_reflns_point_group_measured_fraction_full 0.999
_diffrn_reflns_point_group_measured_fraction_max 0.999
_diffrn_reflns_theta_full 25.242
_diffrn_reflns_theta_max 27.500
_diffrn_reflns_theta_min 1.950
_exptl_absorpt_coefficient_mu 5.350
_exptl_absorpt_correction_T_max 0.7456
_exptl_absorpt_correction_T_min 0.4777
_exptl_absorpt_correction_type multi-scan
_exptl_absorpt_process_details 'SADABS-2008/1 - Bruker AXS area detector scaling and absorption correction'
_exptl_crystal_colour orange
_exptl_crystal_density_diffrn 2.218
_exptl_crystal_description block
_exptl_crystal_F_000 5592
_exptl_crystal_size_max 0.100
_exptl_crystal_size_mid 0.100
_exptl_crystal_size_min 0.100
_refine_diff_density_max 6.340
_refine_diff_density_min -4.785
_refine_diff_density_rms 0.552
_refine_ls_extinction_method none
_refine_ls_goodness_of_fit_ref 1.118
_refine_ls_hydrogen_treatment constr
_refine_ls_matrix_type full
_refine_ls_number_parameters 221
_refine_ls_number_reflns 4545
_refine_ls_number_restraints 17
_refine_ls_restrained_S_all 1.116
_refine_ls_R_factor_all 0.1423
_refine_ls_R_factor_gt 0.1032
_refine_ls_shift/su_max 0.000
_refine_ls_shift/su_mean 0.000
_refine_ls_structure_factor_coef Fsqd
_refine_ls_weighting_details 'w=1/[\s^2^(Fo^2^)+(0.1670P)^2^+1948.5852P] where P=(Fo^2^+2Fc^2^)/3'
_refine_ls_weighting_scheme calc
_refine_ls_wR_factor_gt 0.2967
_refine_ls_wR_factor_ref 0.3437
_reflns_Friedel_coverage 0.000
_reflns_number_gt 3332
_reflns_number_total 4545
_reflns_threshold_expression 'I > 2\s(I)'
_cod_data_source_file ja0c00368_si_002.cif
_cod_data_source_block 1-C2H5OH
_cod_original_cell_volume 8912.4(8)
_cod_database_code 4134571
_shelx_shelxl_version_number 2014/7
_shelx_space_group_comment
;
The symmetry employed for this shelxl refinement is uniquely defined
by the following loop, which should always be used as a source of
symmetry information in preference to the above space-group names.
They are only intended as comments.
;
_shelx_estimated_absorpt_t_min 0.617
_shelx_estimated_absorpt_t_max 0.617

loop_
_space_group_symop_operation_xyz
'x, y, z'
'-y, x-y, z'
'-x+y, -x, z'
'x+2/3, y+1/3, z+1/3'
'-y+2/3, x-y+1/3, z+1/3'
'-x+y+2/3, -x+1/3, z+1/3'
'x+1/3, y+2/3, z+2/3'
'-y+1/3, x-y+2/3, z+2/3'
'-x+y+1/3, -x+2/3, z+2/3'
'-x, -y, -z'
'y, -x+y, -z'
'x-y, x, -z'
'-x+2/3, -y+1/3, -z+1/3'
'y+2/3, -x+y+1/3, -z+1/3'
'x-y+2/3, x+1/3, -z+1/3'
'-x+1/3, -y+2/3, -z+2/3'
'y+1/3, -x+y+2/3, -z+2/3'
'x-y+1/3, x+2/3, -z+2/3'

loop_
_atom_site_label
_atom_site_type_symbol
_atom_site_fract_x
_atom_site_fract_y
_atom_site_fract_z
_atom_site_U_iso_or_equiv
_atom_site_adp_type
_atom_site_occupancy
_atom_site_site_symmetry_order
_atom_site_calc_flag
_atom_site_refinement_flags_posn
_atom_site_refinement_flags_adp
_atom_site_refinement_flags_occupancy
_atom_site_disorder_assembly
_atom_site_disorder_group
I1 I 0.49035(5) 0.44434(5) 0.89610(12) 0.0346(4) Uani 1 1 d . . . . .
I2 I 0.56657(6) 0.70771(5) 0.39414(12) 0.0382(4) Uani 1 1 d . . . . .
Cu1 Cu 0.46920(7) 0.51406(7) 0.90996(15) 0.0131(4) Uani 1 1 d . . . . .
Cu2 Cu 0.53905(7) 0.65642(7) 0.56575(15) 0.0131(4) Uani 1 1 d . . . . .
P1 P 0.49730(13) 0.57094(13) 0.7669(3) 0.0087(7) Uani 1 1 d . . . . .
N1 N 0.4919(5) 0.5799(5) 0.5289(10) 0.012(2) Uani 1 1 d . . . . .
N2 N 0.4931(5) 0.6575(5) 0.6976(11) 0.013(2) Uani 1 1 d . . . . .
N3 N 0.5887(4) 0.6458(4) 0.6720(10) 0.009(2) Uani 1 1 d . . . . .
C1 C 0.4738(5) 0.5463(5) 0.6188(12) 0.0107(17) Uani 1 1 d . U . . .
C2 C 0.4388(5) 0.4943(5) 0.6041(13) 0.011(3) Uani 1 1 d . . . . .
H2 H 0.4277 0.4714 0.6691 0.014 Uiso 1 1 calc R U . . .
C3 C 0.4208(6) 0.4769(6) 0.4933(14) 0.020(3) Uani 1 1 d . . . . .
H3 H 0.3968 0.4416 0.4801 0.023 Uiso 1 1 calc R U . . .
C4 C 0.4381(7) 0.5119(6) 0.3997(14) 0.022(3) Uani 1 1 d . . . . .
H4 H 0.4252 0.5006 0.3228 0.026 Uiso 1 1 calc R U . . .
C5 C 0.4736(6) 0.5625(6) 0.4196(13) 0.017(3) Uani 1 1 d . . . . .
H5 H 0.4856 0.5858 0.3555 0.020 Uiso 1 1 calc R U . . .
C6 C 0.4822(5) 0.6236(6) 0.7858(13) 0.013(3) Uani 1 1 d . . . . .
C7 C 0.4607(7) 0.6256(7) 0.8882(15) 0.022(3) Uani 1 1 d . . . . .
H7 H 0.4542 0.6011 0.9482 0.026 Uiso 1 1 calc R U . . .
C8 C 0.4483(9) 0.6642(8) 0.9043(17) 0.034(4) Uani 1 1 d . . . . .
H8 H 0.4337 0.6670 0.9757 0.041 Uiso 1 1 calc R U . . .
C9 C 0.4579(7) 0.6979(7) 0.8137(17) 0.029(4) Uani 1 1 d . . . . .
H9 H 0.4490 0.7240 0.8215 0.034 Uiso 1 1 calc R U . . .
C10 C 0.4800(6) 0.6941(6) 0.7124(15) 0.020(3) Uani 1 1 d . . . . .
H10 H 0.4865 0.7178 0.6508 0.024 Uiso 1 1 calc R U . . .
C11 C 0.5665(5) 0.6044(5) 0.7441(11) 0.0057(16) Uani 1 1 d . U . . .
C12 C 0.5959(6) 0.5849(6) 0.7988(12) 0.013(3) Uani 1 1 d . . . . .
H12 H 0.5800 0.5564 0.8509 0.016 Uiso 1 1 calc R U . . .
C13 C 0.6468(6) 0.6075(6) 0.7757(13) 0.016(3) Uani 1 1 d . . . . .
H13 H 0.6666 0.5938 0.8074 0.020 Uiso 1 1 calc R U . . .
C14 C 0.6698(5) 0.6512(6) 0.7047(13) 0.015(3) Uani 1 1 d . . . . .
H14 H 0.7058 0.6684 0.6910 0.017 Uiso 1 1 calc R U . . .
C15 C 0.6407(6) 0.6693(6) 0.6551(13) 0.015(3) Uani 1 1 d . . . . .
H15 H 0.6570 0.6991 0.6072 0.019 Uiso 1 1 calc R U . . .
O1 O 0.360(4) 0.664(5) 0.277(9) 0.11(2) Uiso 0.3333 1 d D U P A -1
H1 H 0.3817 0.6827 0.3285 0.171 Uiso 0.3333 1 calc R U P A -1
C16 C 0.432(4) 0.651(6) 0.249(13) 0.11(2) Uiso 0.3333 1 d D U P A -1
H16A H 0.4485 0.6383 0.1938 0.170 Uiso 0.3333 1 calc R U P A -1
H16B H 0.4564 0.6874 0.2660 0.170 Uiso 0.3333 1 calc R U P A -1
H16C H 0.4239 0.6311 0.3217 0.170 Uiso 0.3333 1 calc R U P A -1
C17 C 0.384(5) 0.646(6) 0.195(9) 0.11(2) Uiso 0.3333 1 d D U P A -1
H17A H 0.3927 0.6653 0.1214 0.136 Uiso 0.3333 1 calc R U P A -1
H17B H 0.3602 0.6089 0.1772 0.136 Uiso 0.3333 1 calc R U P A -1

loop_
_atom_site_aniso_label
_atom_site_aniso_U_11
_atom_site_aniso_U_22
_atom_site_aniso_U_33
_atom_site_aniso_U_23
_atom_site_aniso_U_13
_atom_site_aniso_U_12
I1 0.0373(7) 0.0319(7) 0.0318(7) -0.0026(5) 0.0003(5) 0.0151(6)
I2 0.0452(8) 0.0330(7) 0.0336(7) 0.0025(5) 0.0038(6) 0.0175(6)
Cu1 0.0139(8) 0.0112(8) 0.0100(8) 0.0043(6) 0.0038(6) 0.0031(7)
Cu2 0.0145(9) 0.0101(8) 0.0097(8) 0.0035(6) 0.0015(6) 0.0023(7)
P1 0.0079(15) 0.0075(15) 0.0061(15) 0.0029(12) 0.0024(11) 0.0004(12)
N1 0.018(6) 0.009(5) 0.005(5) 0.002(4) 0.002(4) 0.003(5)
N2 0.011(5) 0.013(6) 0.012(6) 0.002(4) -0.001(4) 0.005(5)
N3 0.007(5) 0.003(5) 0.013(5) 0.003(4) 0.004(4) -0.001(4)
C1 0.0107(17) 0.0107(17) 0.0107(17) 0.00000(10) 0.00000(10) 0.0053(9)
C2 0.008(6) 0.009(6) 0.014(6) -0.001(5) 0.002(5) 0.002(5)
C3 0.020(7) 0.016(7) 0.014(7) -0.006(6) -0.004(6) 0.002(6)
C4 0.031(9) 0.020(8) 0.013(7) -0.004(6) 0.000(6) 0.012(7)
C5 0.020(7) 0.015(7) 0.007(6) -0.005(5) -0.004(5) 0.003(6)
C6 0.004(6) 0.015(7) 0.013(7) -0.002(5) 0.002(5) -0.001(5)
C7 0.030(9) 0.026(8) 0.021(8) 0.002(6) 0.009(7) 0.022(7)
C8 0.058(13) 0.033(10) 0.021(9) -0.003(7) 0.006(8) 0.030(10)
C9 0.031(9) 0.027(9) 0.030(9) 0.002(7) 0.012(7) 0.016(8)
C10 0.008(6) 0.024(8) 0.029(8) 0.003(6) -0.002(6) 0.009(6)
C11 0.0057(16) 0.0057(16) 0.0057(16) 0.00000(10) 0.00000(10) 0.0028(8)
C12 0.014(7) 0.018(7) 0.008(6) -0.005(5) -0.005(5) 0.007(6)
C13 0.010(6) 0.028(8) 0.011(6) -0.007(6) -0.005(5) 0.009(6)
C14 0.008(6) 0.023(7) 0.009(6) -0.005(5) 0.000(5) 0.005(6)
C15 0.012(7) 0.017(7) 0.011(6) -0.001(5) 0.006(5) 0.002(6)

loop_
_atom_type_symbol
_atom_type_description
_atom_type_scat_dispersion_real
_atom_type_scat_dispersion_imag
_atom_type_scat_source
C C 0.0033 0.0016 'International Tables Vol C Tables 4.2.6.8 and 6.1.1.4'
H H 0.0000 0.0000 'International Tables Vol C Tables 4.2.6.8 and 6.1.1.4'
Cu Cu 0.3201 1.2651 'International Tables Vol C Tables 4.2.6.8 and 6.1.1.4'
I I -0.4742 1.8119 'International Tables Vol C Tables 4.2.6.8 and 6.1.1.4'
N N 0.0061 0.0033 'International Tables Vol C Tables 4.2.6.8 and 6.1.1.4'
O O 0.0106 0.0060 'International Tables Vol C Tables 4.2.6.8 and 6.1.1.4'
P P 0.1023 0.0942 'International Tables Vol C Tables 4.2.6.8 and 6.1.1.4'

loop_
_geom_angle_atom_site_label_1
_geom_angle_atom_site_label_2
_geom_angle_atom_site_label_3
_geom_angle
_geom_angle_site_symmetry_1
_geom_angle_site_symmetry_3
_geom_angle_publ_flag
Cu1 I1 Cu1 77.87(7) . 10_667 ?
Cu2 I2 Cu1 116.61(8) . 15_556 ?
P1 Cu1 I1 116.58(12) . . ?
P1 Cu1 I2 111.79(12) . 14_456 ?
I1 Cu1 I2 108.61(8) . 14_456 ?
P1 Cu1 I1 111.14(12) . 10_667 ?
I1 Cu1 I1 102.13(7) . 10_667 ?
I2 Cu1 I1 105.66(8) 14_456 10_667 ?
N1 Cu2 N2 94.3(5) . . ?
N1 Cu2 N3 95.4(5) . . ?
N2 Cu2 N3 96.7(5) . . ?
N1 Cu2 I2 112.3(3) . . ?
N2 Cu2 I2 127.8(4) . . ?
N3 Cu2 I2 122.7(3) . . ?
C11 P1 C1 101.2(6) . . ?
C11 P1 C6 104.1(6) . . ?
C1 P1 C6 103.9(6) . . ?
C11 P1 Cu1 115.0(4) . . ?
C1 P1 Cu1 116.6(5) . . ?
C6 P1 Cu1 114.3(5) . . ?
C1 N1 C5 118.4(12) . . ?
C1 N1 Cu2 118.5(9) . . ?
C5 N1 Cu2 122.7(10) . . ?
C10 N2 C6 117.5(13) . . ?
C10 N2 Cu2 125.2(11) . . ?
C6 N2 Cu2 116.4(10) . . ?
C11 N3 C15 117.9(12) . . ?
C11 N3 Cu2 115.9(9) . . ?
C15 N3 Cu2 124.4(10) . . ?
N1 C1 C2 123.0(13) . . ?
N1 C1 P1 117.9(10) . . ?
C2 C1 P1 119.1(11) . . ?
C3 C2 C1 118.2(13) . . ?
C3 C2 H2 120.9 . . ?
C1 C2 H2 120.9 . . ?
C2 C3 C4 119.2(14) . . ?
C2 C3 H3 120.4 . . ?
C4 C3 H3 120.4 . . ?
C5 C4 C3 119.8(15) . . ?
C5 C4 H4 120.1 . . ?
C3 C4 H4 120.1 . . ?
N1 C5 C4 121.4(14) . . ?
N1 C5 H5 119.3 . . ?
C4 C5 H5 119.3 . . ?
C7 C6 N2 123.6(15) . . ?
C7 C6 P1 117.5(12) . . ?
N2 C6 P1 118.9(11) . . ?
C6 C7 C8 118.8(16) . . ?
C6 C7 H7 120.6 . . ?
C8 C7 H7 120.6 . . ?
C9 C8 C7 118.0(17) . . ?
C9 C8 H8 121.0 . . ?
C7 C8 H8 121.0 . . ?
C10 C9 C8 120.3(17) . . ?
C10 C9 H9 119.9 . . ?
C8 C9 H9 119.9 . . ?
N2 C10 C9 121.8(16) . . ?
N2 C10 H10 119.1 . . ?
C9 C10 H10 119.1 . . ?
N3 C11 C12 121.5(12) . . ?
N3 C11 P1 119.6(9) . . ?
C12 C11 P1 118.9(10) . . ?
C13 C12 C11 118.9(14) . . ?
C13 C12 H12 120.5 . . ?
C11 C12 H12 120.5 . . ?
C12 C13 C14 119.4(14) . . ?
C12 C13 H13 120.3 . . ?
C14 C13 H13 120.3 . . ?
C15 C14 C13 120.1(13) . . ?
C15 C14 H14 120.0 . . ?
C13 C14 H14 120.0 . . ?
C14 C15 N3 122.1(14) . . ?
C14 C15 H15 119.0 . . ?
N3 C15 H15 119.0 . . ?
C17 O1 H1 109.5 . . ?
C17 C16 H16A 109.5 . . ?
C17 C16 H16B 109.5 . . ?
H16A C16 H16B 109.5 . . ?
C17 C16 H16C 109.5 . . ?
H16A C16 H16C 109.5 . . ?
H16B C16 H16C 109.5 . . ?
O1 C17 C16 110(3) . . ?
O1 C17 H17A 109.7 . . ?
C16 C17 H17A 109.7 . . ?
O1 C17 H17B 109.7 . . ?
C16 C17 H17B 109.7 . . ?
H17A C17 H17B 108.2 . . ?

loop_
_geom_bond_atom_site_label_1
_geom_bond_atom_site_label_2
_geom_bond_distance
_geom_bond_site_symmetry_2
_geom_bond_publ_flag
I1 Cu1 2.479(2) . ?
I1 Cu1 2.532(2) 10_667 ?
I2 Cu2 2.369(2) . ?
I2 Cu1 2.501(2) 15_556 ?
Cu1 P1 2.203(4) . ?
Cu1 I2 2.501(2) 14_456 ?
Cu1 I1 2.532(2) 10_667 ?
Cu2 N1 2.052(12) . ?
Cu2 N2 2.052(13) . ?
Cu2 N3 2.066(12) . ?
P1 C11 1.821(13) . ?
P1 C1 1.836(14) . ?
P1 C6 1.864(16) . ?
N1 C1 1.348(18) . ?
N1 C5 1.357(18) . ?
N2 C10 1.35(2) . ?
N2 C6 1.349(19) . ?
N3 C11 1.356(16) . ?
N3 C15 1.370(18) . ?
C1 C2 1.390(19) . ?
C2 C3 1.37(2) . ?
C2 H2 0.9500 . ?
C3 C4 1.40(2) . ?
C3 H3 0.9500 . ?
C4 C5 1.37(2) . ?
C4 H4 0.9500 . ?
C5 H5 0.9500 . ?
C6 C7 1.35(2) . ?
C7 C8 1.40(2) . ?
C7 H7 0.9500 . ?
C8 C9 1.37(3) . ?
C8 H8 0.9500 . ?
C9 C10 1.37(2) . ?
C9 H9 0.9500 . ?
C10 H10 0.9500 . ?
C11 C12 1.424(19) . ?
C12 C13 1.35(2) . ?
C12 H12 0.9500 . ?
C13 C14 1.40(2) . ?
C13 H13 0.9500 . ?
C14 C15 1.36(2) . ?
C14 H14 0.9500 . ?
C15 H15 0.9500 . ?
O1 C17 1.46(2) . ?
O1 H1 0.8400 . ?
C16 C17 1.50(2) . ?
C16 H16A 0.9800 . ?
C16 H16B 0.9800 . ?
C16 H16C 0.9800 . ?
C17 H17A 0.9900 . ?
C17 H17B 0.9900 . ?

loop_
_geom_torsion_atom_site_label_1
_geom_torsion_atom_site_label_2
_geom_torsion_atom_site_label_3
_geom_torsion_atom_site_label_4
_geom_torsion
_geom_torsion_site_symmetry_1
_geom_torsion_site_symmetry_2
_geom_torsion_site_symmetry_3
_geom_torsion_site_symmetry_4
_geom_torsion_publ_flag
C5 N1 C1 C2 3(2) . . . . ?
Cu2 N1 C1 C2 175.2(11) . . . . ?
C5 N1 C1 P1 -177.9(11) . . . . ?
Cu2 N1 C1 P1 -5.4(15) . . . . ?
C11 P1 C1 N1 -51.9(12) . . . . ?
C6 P1 C1 N1 55.9(12) . . . . ?
Cu1 P1 C1 N1 -177.4(9) . . . . ?
C11 P1 C1 C2 127.5(11) . . . . ?
C6 P1 C1 C2 -124.7(11) . . . . ?
Cu1 P1 C1 C2 2.0(13) . . . . ?
N1 C1 C2 C3 -2(2) . . . . ?
P1 C1 C2 C3 178.4(12) . . . . ?
C1 C2 C3 C4 0(2) . . . . ?
C2 C3 C4 C5 2(3) . . . . ?
C1 N1 C5 C4 -1(2) . . . . ?
Cu2 N1 C5 C4 -173.1(13) . . . . ?
C3 C4 C5 N1 -1(3) . . . . ?
C10 N2 C6 C7 -2(2) . . . . ?
Cu2 N2 C6 C7 167.5(13) . . . . ?
C10 N2 C6 P1 177.8(11) . . . . ?
Cu2 N2 C6 P1 -12.6(14) . . . . ?
C11 P1 C6 C7 -119.7(13) . . . . ?
C1 P1 C6 C7 134.7(13) . . . . ?
Cu1 P1 C6 C7 6.6(14) . . . . ?
C11 P1 C6 N2 60.4(12) . . . . ?
C1 P1 C6 N2 -45.2(12) . . . . ?
Cu1 P1 C6 N2 -173.3(9) . . . . ?
N2 C6 C7 C8 1(3) . . . . ?
P1 C6 C7 C8 -179.1(15) . . . . ?
C6 C7 C8 C9 1(3) . . . . ?
C7 C8 C9 C10 -2(3) . . . . ?
C6 N2 C10 C9 2(2) . . . . ?
Cu2 N2 C10 C9 -167.0(13) . . . . ?
C8 C9 C10 N2 0(3) . . . . ?
C15 N3 C11 C12 -1.3(19) . . . . ?
Cu2 N3 C11 C12 163.6(10) . . . . ?
C15 N3 C11 P1 -178.7(10) . . . . ?
Cu2 N3 C11 P1 -13.7(13) . . . . ?
C1 P1 C11 N3 64.3(11) . . . . ?
C6 P1 C11 N3 -43.3(12) . . . . ?
Cu1 P1 C11 N3 -169.1(9) . . . . ?
C1 P1 C11 C12 -113.1(11) . . . . ?
C6 P1 C11 C12 139.3(11) . . . . ?
Cu1 P1 C11 C12 13.5(12) . . . . ?
N3 C11 C12 C13 -2(2) . . . . ?
P1 C11 C12 C13 175.5(11) . . . . ?
C11 C12 C13 C14 4(2) . . . . ?
C12 C13 C14 C15 -3(2) . . . . ?
C13 C14 C15 N3 0(2) . . . . ?
C11 N3 C15 C14 2(2) . . . . ?
Cu2 N3 C15 C14 -161.3(11) . . . . ?
